data_7041357
loop_
_publ_author_name
'Hanf, S.'
'Garc\'ia-Rodr\'iguez, R'
'Feldmann, S.'
'Bond, A. D.'
'Hey-Hawkins, E'
'Wright, D. S.'

_publ_section_title
;
 Multidentate 2-pyridyl-phosphine ligands - towards ligand tuning and
 chirality.
;
_journal_issue 3
_journal_name_full 'Dalton transactions (Cambridge, England : 2003)'
_journal_page_first 814
_journal_page_last 824
_journal_paper_doi 10.1039/c6dt04390a
_journal_volume 46
_journal_year 2017
_chemical_formula_moiety 'C30 H54 Cu2 N8 P2 2+, 2(F6 P -) '
_chemical_formula_sum 'C30 H54 Cu2 F12 N8 P4'
_chemical_formula_weight 1005.77
_space_group_crystal_system monoclinic
_space_group_IT_number 14
_space_group_name_Hall '-P 2ybc'
_space_group_name_H-M_alt 'P 1 21/c 1'
_symmetry_space_group_name_Hall '-P 2ybc'
_symmetry_space_group_name_H-M 'P 1 21/c 1'
_atom_sites_solution_hydrogens geom
_audit_creation_method SHELXL-2014/7
_audit_update_record
;
2016-09-22 deposited with the CCDC.
2016-12-07 downloaded from the CCDC.
;
_cell_angle_alpha 90
_cell_angle_beta 94.122(2)
_cell_angle_gamma 90
_cell_formula_units_Z 2
_cell_length_a 11.0995(5)
_cell_length_b 9.0222(5)
_cell_length_c 21.4868(10)
_cell_measurement_reflns_used 9805
_cell_measurement_temperature 180(2)
_cell_measurement_theta_max 66.80
_cell_measurement_theta_min 5.32
_cell_volume 2146.16(18)
_computing_cell_refinement 'SAINT (Bruker, 2014)'
_computing_data_collection 'APEX2 (Bruker, 2014)'
_computing_data_reduction SAINT
_computing_molecular_graphics 'Mercury (Macrae et al., 2008)'
_computing_publication_material SHELXL
_computing_structure_refinement 'SHELXL (Sheldrick, 2015)'
_computing_structure_solution 'SHELXT (Sheldrick, 2015)'
_diffrn_ambient_temperature 180(2)
_diffrn_measured_fraction_theta_full 0.999
_diffrn_measured_fraction_theta_max 0.999
_diffrn_measurement_device_type 'Bruker D8-QUEST PHOTON-100'
_diffrn_measurement_method '\w and \f-scans'
_diffrn_radiation_type CuK\a
_diffrn_radiation_wavelength 1.54178
_diffrn_reflns_av_R_equivalents 0.0401
_diffrn_reflns_av_unetI/netI 0.0212
_diffrn_reflns_Laue_measured_fraction_full 0.999
_diffrn_reflns_Laue_measured_fraction_max 0.999
_diffrn_reflns_limit_h_max 13
_diffrn_reflns_limit_h_min -13
_diffrn_reflns_limit_k_max 10
_diffrn_reflns_limit_k_min -10
_diffrn_reflns_limit_l_max 25
_diffrn_reflns_limit_l_min -25
_diffrn_reflns_number 36582
_diffrn_reflns_point_group_measured_fraction_full 0.999
_diffrn_reflns_point_group_measured_fraction_max 0.999
_diffrn_reflns_theta_full 66.799
_diffrn_reflns_theta_max 66.799
_diffrn_reflns_theta_min 3.993
_diffrn_source 'Incoatec I\mS Cu microsource'
_exptl_absorpt_coefficient_mu 3.406
_exptl_absorpt_correction_T_max 0.7528
_exptl_absorpt_correction_T_min 0.5928
_exptl_absorpt_correction_type multi-scan
_exptl_absorpt_process_details 'SADABS (Bruker, 2014)'
_exptl_crystal_colour colourless
_exptl_crystal_density_diffrn 1.556
_exptl_crystal_description block
_exptl_crystal_F_000 1032
_exptl_crystal_size_max 0.190
_exptl_crystal_size_mid 0.190
_exptl_crystal_size_min 0.070
_refine_diff_density_max 1.087
_refine_diff_density_min -0.506
_refine_diff_density_rms 0.077
_refine_ls_extinction_method none
_refine_ls_goodness_of_fit_ref 1.043
_refine_ls_hydrogen_treatment constr
_refine_ls_matrix_type full
_refine_ls_number_parameters 258
_refine_ls_number_reflns 3796
_refine_ls_number_restraints 0
_refine_ls_restrained_S_all 1.043
_refine_ls_R_factor_all 0.0496
_refine_ls_R_factor_gt 0.0432
_refine_ls_shift/su_max 0.001
_refine_ls_shift/su_mean 0.000
_refine_ls_structure_factor_coef Fsqd
_refine_ls_weighting_details 'w=1/[\s^2^(Fo^2^)+(0.0554P)^2^+4.2245P] where P=(Fo^2^+2Fc^2^)/3'
_refine_ls_weighting_scheme calc
_refine_ls_wR_factor_gt 0.1107
_refine_ls_wR_factor_ref 0.1154
_reflns_Friedel_coverage 0.000
_reflns_number_gt 3369
_reflns_number_total 3796
_reflns_threshold_expression 'I > 2\s(I)'
_cod_data_source_file c6dt04390a2.cif
_cod_data_source_block 10
_cod_depositor_comments 'Adding full bibliography for 7041350--7041357.cif.'
_cod_database_code 7041357
_cambridge_user_name 'Schirin Hanf'
_cambridge_user_crsid sh811
_cambridge_supervisor_name 'Dominic Wright'
_cambridge_supervisor_crsid dsw1000
_cambridge_crystallographer_name 'Andrew Bond'
_cambridge_crystallographer_crsid adb29
_cambridge_sample_id SH085
_cambridge_data_id DW_B2_0062
_shelx_space_group_comment
;
The symmetry employed for this shelxl refinement is uniquely defined
by the following loop, which should always be used as a source of
symmetry information in preference to the above space-group names.
They are only intended as comments.
;
_shelx_estimated_absorpt_t_min 0.564
_shelx_estimated_absorpt_t_max 0.796

loop_
_space_group_symop_operation_xyz
'x, y, z'
'-x, y+1/2, -z+1/2'
'-x, -y, -z'
'x, -y-1/2, z-1/2'

loop_
_atom_site_label
_atom_site_type_symbol
_atom_site_fract_x
_atom_site_fract_y
_atom_site_fract_z
_atom_site_U_iso_or_equiv
_atom_site_adp_type
_atom_site_occupancy
_atom_site_site_symmetry_order
_atom_site_calc_flag
_atom_site_refinement_flags_posn
_atom_site_refinement_flags_adp
Cu1 Cu 0.39256(3) 0.47682(5) 0.55014(2) 0.02553(15) Uani 1 1 d . .
P1 P 0.42041(6) 0.60033(8) 0.42621(3) 0.02085(18) Uani 1 1 d . .
N1 N 0.2944(2) 0.3816(3) 0.47481(11) 0.0249(5) Uani 1 1 d . .
N2 N 0.3996(2) 0.6936(3) 0.35983(11) 0.0271(5) Uani 1 1 d . .
N3 N 0.3625(2) 0.6898(3) 0.48932(10) 0.0238(5) Uani 1 1 d . .
N4 N 0.2726(2) 0.5128(3) 0.61265(12) 0.0364(6) Uani 1 1 d . .
P2 P 0.13203(8) 0.45010(11) 0.16291(4) 0.0398(2) Uani 1 1 d . .
F1 F 0.1252(4) 0.5749(6) 0.1137(2) 0.162(2) Uani 1 1 d . .
F2 F 0.2136(3) 0.3614(5) 0.12107(17) 0.1400(19) Uani 1 1 d . .
F3 F 0.0155(3) 0.3804(6) 0.13187(19) 0.1314(16) Uani 1 1 d . .
F4 F 0.0499(4) 0.5465(5) 0.2028(2) 0.1280(16) Uani 1 1 d . .
F5 F 0.2505(3) 0.5196(5) 0.19523(17) 0.1169(14) Uani 1 1 d . .
F6 F 0.1390(5) 0.3343(6) 0.2149(2) 0.177(2) Uani 1 1 d . .
C11 C 0.3136(2) 0.4452(3) 0.41927(13) 0.0229(6) Uani 1 1 d . .
C21 C 0.2640(3) 0.3881(3) 0.36338(14) 0.0286(6) Uani 1 1 d . .
H21 H 0.2821 0.4312 0.3248 0.034 Uiso 1 1 calc R U
C31 C 0.1879(3) 0.2674(4) 0.36460(16) 0.0367(7) Uani 1 1 d . .
H31 H 0.1522 0.2271 0.3268 0.044 Uiso 1 1 calc R U
C41 C 0.1639(3) 0.2059(4) 0.42109(17) 0.0399(8) Uani 1 1 d . .
H41 H 0.1099 0.1246 0.4228 0.048 Uiso 1 1 calc R U
C51 C 0.2202(3) 0.2649(4) 0.47552(15) 0.0333(7) Uani 1 1 d . .
H51 H 0.2055 0.2208 0.5144 0.040 Uiso 1 1 calc R U
C61 C 0.5061(3) 0.7465(4) 0.32898(14) 0.0319(7) Uani 1 1 d . .
H61A H 0.5799 0.7250 0.3562 0.038 Uiso 1 1 calc R U
H61B H 0.5004 0.8553 0.3236 0.038 Uiso 1 1 calc R U
C71 C 0.5175(4) 0.6750(6) 0.26606(18) 0.0654(13) Uani 1 1 d . .
H71A H 0.5219 0.5671 0.2710 0.098 Uiso 1 1 calc R U
H71B H 0.5911 0.7108 0.2483 0.098 Uiso 1 1 calc R U
H71C H 0.4471 0.7009 0.2381 0.098 Uiso 1 1 calc R U
C81 C 0.2816(3) 0.7393(4) 0.33029(14) 0.0327(7) Uani 1 1 d . .
H81A H 0.2170 0.7017 0.3555 0.039 Uiso 1 1 calc R U
H81B H 0.2703 0.6933 0.2884 0.039 Uiso 1 1 calc R U
C91 C 0.2685(3) 0.9055(4) 0.32357(19) 0.0481(9) Uani 1 1 d . .
H91A H 0.2959 0.9535 0.3630 0.072 Uiso 1 1 calc R U
H91B H 0.1836 0.9304 0.3130 0.072 Uiso 1 1 calc R U
H91C H 0.3176 0.9404 0.2904 0.072 Uiso 1 1 calc R U
C101 C 0.4450(3) 0.8121(3) 0.51235(14) 0.0302(7) Uani 1 1 d . .
H10A H 0.4186 0.9055 0.4914 0.036 Uiso 1 1 calc R U
H10B H 0.5277 0.7901 0.5005 0.036 Uiso 1 1 calc R U
C111 C 0.4488(3) 0.8345(4) 0.58265(15) 0.0400(8) Uani 1 1 d . .
H11A H 0.3681 0.8617 0.5946 0.060 Uiso 1 1 calc R U
H11B H 0.5059 0.9139 0.5948 0.060 Uiso 1 1 calc R U
H11C H 0.4747 0.7424 0.6038 0.060 Uiso 1 1 calc R U
C121 C 0.2354(3) 0.7500(4) 0.48654(16) 0.0379(8) Uani 1 1 d . .
H12A H 0.2266 0.8034 0.5262 0.045 Uiso 1 1 calc R U
H12B H 0.2293 0.8254 0.4530 0.045 Uiso 1 1 calc R U
C131 C 0.1290(3) 0.6515(5) 0.47634(18) 0.0498(9) Uani 1 1 d . .
H13A H 0.1300 0.6042 0.4353 0.075 Uiso 1 1 calc R U
H13B H 0.0549 0.7099 0.4781 0.075 Uiso 1 1 calc R U
H13C H 0.1316 0.5751 0.5088 0.075 Uiso 1 1 calc R U
C141 C 0.1923(3) 0.5232(4) 0.64151(15) 0.0375(8) Uani 1 1 d . .
C151 C 0.0858(4) 0.5378(6) 0.67689(19) 0.0642(13) Uani 1 1 d . .
H15A H 0.0849 0.6365 0.6959 0.096 Uiso 1 1 calc R U
H15B H 0.0880 0.4622 0.7097 0.096 Uiso 1 1 calc R U
H15C H 0.0130 0.5246 0.6489 0.096 Uiso 1 1 calc R U

loop_
_atom_site_aniso_label
_atom_site_aniso_U_11
_atom_site_aniso_U_22
_atom_site_aniso_U_33
_atom_site_aniso_U_23
_atom_site_aniso_U_13
_atom_site_aniso_U_12
Cu1 0.0209(2) 0.0346(3) 0.0215(2) -0.00241(17) 0.00446(16) 0.00011(17)
P1 0.0197(3) 0.0242(4) 0.0189(3) -0.0016(3) 0.0037(2) -0.0006(3)
N1 0.0204(11) 0.0276(14) 0.0269(12) -0.0015(10) 0.0023(9) -0.0026(10)
N2 0.0235(12) 0.0340(15) 0.0240(12) 0.0031(10) 0.0036(9) 0.0008(10)
N3 0.0224(11) 0.0255(13) 0.0242(12) -0.0051(10) 0.0055(9) -0.0005(9)
N4 0.0339(15) 0.0477(18) 0.0285(13) 0.0031(12) 0.0092(12) 0.0071(12)
P2 0.0386(5) 0.0494(6) 0.0318(4) -0.0022(4) 0.0053(4) 0.0053(4)
F1 0.127(3) 0.186(5) 0.181(4) 0.133(4) 0.069(3) 0.048(3)
F2 0.106(3) 0.202(5) 0.107(3) -0.099(3) -0.020(2) 0.085(3)
F3 0.073(2) 0.185(4) 0.133(3) -0.053(3) -0.014(2) -0.042(2)
F4 0.112(3) 0.129(3) 0.156(3) -0.046(3) 0.094(3) -0.004(2)
F5 0.076(2) 0.178(4) 0.098(2) -0.067(2) 0.0142(18) -0.045(2)
F6 0.234(6) 0.166(5) 0.126(3) 0.101(3) -0.030(4) -0.019(4)
C11 0.0180(13) 0.0245(15) 0.0264(14) -0.0030(11) 0.0025(10) 0.0011(11)
C21 0.0295(15) 0.0288(17) 0.0273(15) -0.0051(12) -0.0008(12) 0.0038(12)
C31 0.0361(17) 0.0316(18) 0.0407(18) -0.0109(14) -0.0087(14) 0.0021(14)
C41 0.0317(17) 0.0308(18) 0.056(2) -0.0054(15) -0.0041(15) -0.0082(14)
C51 0.0297(16) 0.0314(17) 0.0389(17) 0.0013(14) 0.0036(13) -0.0065(13)
C61 0.0322(16) 0.0371(18) 0.0274(15) 0.0054(13) 0.0084(12) -0.0012(13)
C71 0.060(3) 0.099(4) 0.041(2) -0.017(2) 0.0267(19) -0.008(2)
C81 0.0291(15) 0.0411(19) 0.0274(15) 0.0031(13) -0.0009(12) 0.0018(13)
C91 0.043(2) 0.042(2) 0.059(2) 0.0132(18) 0.0031(17) 0.0089(16)
C101 0.0307(15) 0.0250(16) 0.0352(16) -0.0081(12) 0.0040(12) -0.0036(12)
C111 0.0437(19) 0.040(2) 0.0359(17) -0.0144(15) -0.0005(14) 0.0005(15)
C121 0.0274(16) 0.048(2) 0.0385(18) -0.0108(15) 0.0053(13) 0.0108(14)
C131 0.0346(18) 0.064(3) 0.052(2) 0.0018(19) 0.0069(16) 0.0050(18)
C141 0.0312(17) 0.056(2) 0.0264(16) 0.0028(14) 0.0060(14) 0.0099(15)
C151 0.037(2) 0.112(4) 0.047(2) -0.004(2) 0.0183(17) 0.014(2)

loop_
_atom_type_symbol
_atom_type_description
_atom_type_scat_dispersion_real
_atom_type_scat_dispersion_imag
_atom_type_scat_source
C C 0.0181 0.0091 'International Tables Vol C Tables 4.2.6.8 and 6.1.1.4'
H H 0.0000 0.0000 'International Tables Vol C Tables 4.2.6.8 and 6.1.1.4'
N N 0.0311 0.0180 'International Tables Vol C Tables 4.2.6.8 and 6.1.1.4'
F F 0.0727 0.0534 'International Tables Vol C Tables 4.2.6.8 and 6.1.1.4'
P P 0.2955 0.4335 'International Tables Vol C Tables 4.2.6.8 and 6.1.1.4'
Cu Cu -1.9646 0.5888 'International Tables Vol C Tables 4.2.6.8 and 6.1.1.4'

loop_
_geom_angle_atom_site_label_1
_geom_angle_atom_site_label_2
_geom_angle_atom_site_label_3
_geom_angle
_geom_angle_site_symmetry_1
_geom_angle_site_symmetry_3
N4 Cu1 N1 104.81(11) . .
N4 Cu1 P1 124.03(8) . 3_666
N1 Cu1 P1 118.75(7) . 3_666
N4 Cu1 N3 99.71(10) . .
N1 Cu1 N3 81.84(9) . .
P1 Cu1 N3 118.76(6) 3_666 .
N2 P1 N3 113.50(12) . .
N2 P1 C11 105.55(13) . .
N3 P1 C11 98.32(12) . .
N2 P1 Cu1 115.31(9) . 3_666
N3 P1 Cu1 111.07(8) . 3_666
C11 P1 Cu1 111.65(9) . 3_666
C51 N1 C11 118.7(2) . .
C51 N1 Cu1 127.4(2) . .
C11 N1 Cu1 113.89(18) . .
C81 N2 C61 115.6(2) . .
C81 N2 P1 125.3(2) . .
C61 N2 P1 118.94(19) . .
C101 N3 C121 107.2(2) . .
C101 N3 P1 110.40(17) . .
C121 N3 P1 122.19(19) . .
C101 N3 Cu1 111.27(17) . .
C121 N3 Cu1 114.46(19) . .
P1 N3 Cu1 90.51(10) . .
C141 N4 Cu1 169.3(3) . .
F6 P2 F1 176.3(3) . .
F6 P2 F2 94.0(3) . .
F1 P2 F2 88.9(3) . .
F6 P2 F3 92.0(3) . .
F1 P2 F3 90.2(3) . .
F2 P2 F3 92.6(2) . .
F6 P2 F4 88.9(3) . .
F1 P2 F4 88.2(3) . .
F2 P2 F4 177.1(3) . .
F3 P2 F4 87.7(2) . .
F6 P2 F5 87.3(3) . .
F1 P2 F5 90.6(3) . .
F2 P2 F5 87.5(2) . .
F3 P2 F5 179.3(3) . .
F4 P2 F5 92.2(2) . .
N1 C11 C21 121.9(3) . .
N1 C11 P1 113.2(2) . .
C21 C11 P1 124.7(2) . .
C31 C21 C11 118.9(3) . .
C31 C21 H21 120.6 . .
C11 C21 H21 120.6 . .
C41 C31 C21 119.5(3) . .
C41 C31 H31 120.3 . .
C21 C31 H31 120.3 . .
C31 C41 C51 118.9(3) . .
C31 C41 H41 120.6 . .
C51 C41 H41 120.6 . .
N1 C51 C41 122.1(3) . .
N1 C51 H51 119.0 . .
C41 C51 H51 119.0 . .
N2 C61 C71 112.7(3) . .
N2 C61 H61A 109.1 . .
C71 C61 H61A 109.1 . .
N2 C61 H61B 109.1 . .
C71 C61 H61B 109.1 . .
H61A C61 H61B 107.8 . .
C61 C71 H71A 109.5 . .
C61 C71 H71B 109.5 . .
H71A C71 H71B 109.5 . .
C61 C71 H71C 109.5 . .
H71A C71 H71C 109.5 . .
H71B C71 H71C 109.5 . .
N2 C81 C91 113.3(3) . .
N2 C81 H81A 108.9 . .
C91 C81 H81A 108.9 . .
N2 C81 H81B 108.9 . .
C91 C81 H81B 108.9 . .
H81A C81 H81B 107.7 . .
C81 C91 H91A 109.5 . .
C81 C91 H91B 109.5 . .
H91A C91 H91B 109.5 . .
C81 C91 H91C 109.5 . .
H91A C91 H91C 109.5 . .
H91B C91 H91C 109.5 . .
N3 C101 C111 113.5(3) . .
N3 C101 H10A 108.9 . .
C111 C101 H10A 108.9 . .
N3 C101 H10B 108.9 . .
C111 C101 H10B 108.9 . .
H10A C101 H10B 107.7 . .
C101 C111 H11A 109.5 . .
C101 C111 H11B 109.5 . .
H11A C111 H11B 109.5 . .
C101 C111 H11C 109.5 . .
H11A C111 H11C 109.5 . .
H11B C111 H11C 109.5 . .
C131 C121 N3 121.5(3) . .
C131 C121 H12A 107.0 . .
N3 C121 H12A 107.0 . .
C131 C121 H12B 107.0 . .
N3 C121 H12B 107.0 . .
H12A C121 H12B 106.7 . .
C121 C131 H13A 109.5 . .
C121 C131 H13B 109.5 . .
H13A C131 H13B 109.5 . .
C121 C131 H13C 109.5 . .
H13A C131 H13C 109.5 . .
H13B C131 H13C 109.5 . .
N4 C141 C151 178.0(4) . .
C141 C151 H15A 109.5 . .
C141 C151 H15B 109.5 . .
H15A C151 H15B 109.5 . .
C141 C151 H15C 109.5 . .
H15A C151 H15C 109.5 . .
H15B C151 H15C 109.5 . .

loop_
_geom_bond_atom_site_label_1
_geom_bond_atom_site_label_2
_geom_bond_distance
_geom_bond_site_symmetry_2
Cu1 N4 1.985(3) .
Cu1 N1 2.072(2) .
Cu1 P1 2.2137(8) 3_666
Cu1 N3 2.334(2) .
P1 N2 1.658(2) .
P1 N3 1.740(2) .
P1 C11 1.833(3) .
P1 Cu1 2.2137(8) 3_666
N1 C51 1.337(4) .
N1 C11 1.355(4) .
N2 C81 1.473(4) .
N2 C61 1.476(4) .
N3 C101 1.495(4) .
N3 C121 1.509(4) .
N4 C141 1.126(4) .
P2 F6 1.526(4) .
P2 F1 1.543(4) .
P2 F2 1.545(3) .
P2 F3 1.545(3) .
P2 F4 1.561(3) .
P2 F5 1.573(3) .
C11 C21 1.384(4) .
C21 C31 1.380(5) .
C21 H21 0.9500 .
C31 C41 1.378(5) .
C31 H31 0.9500 .
C41 C51 1.392(5) .
C41 H41 0.9500 .
C51 H51 0.9500 .
C61 C71 1.511(5) .
C61 H61A 0.9900 .
C61 H61B 0.9900 .
C71 H71A 0.9800 .
C71 H71B 0.9800 .
C71 H71C 0.9800 .
C81 C91 1.513(5) .
C81 H81A 0.9900 .
C81 H81B 0.9900 .
C91 H91A 0.9800 .
C91 H91B 0.9800 .
C91 H91C 0.9800 .
C101 C111 1.522(4) .
C101 H10A 0.9900 .
C101 H10B 0.9900 .
C111 H11A 0.9800 .
C111 H11B 0.9800 .
C111 H11C 0.9800 .
C121 C131 1.483(5) .
C121 H12A 0.9900 .
C121 H12B 0.9900 .
C131 H13A 0.9800 .
C131 H13B 0.9800 .
C131 H13C 0.9800 .
C141 C151 1.457(5) .
C151 H15A 0.9800 .
C151 H15B 0.9800 .
C151 H15C 0.9800 .

loop_
_geom_torsion_atom_site_label_1
_geom_torsion_atom_site_label_2
_geom_torsion_atom_site_label_3
_geom_torsion_atom_site_label_4
_geom_torsion
_geom_torsion_site_symmetry_1
N3 P1 N2 C81 -58.5(3) .
C11 P1 N2 C81 48.0(3) .
Cu1 P1 N2 C81 171.8(2) 3_666
N3 P1 N2 C61 116.6(2) .
C11 P1 N2 C61 -136.8(2) .
Cu1 P1 N2 C61 -13.1(3) 3_666
N2 P1 N3 C101 -77.6(2) .
C11 P1 N3 C101 171.4(2) .
Cu1 P1 N3 C101 54.2(2) 3_666
N2 P1 N3 C121 49.8(3) .
C11 P1 N3 C121 -61.3(3) .
Cu1 P1 N3 C121 -178.4(2) 3_666
N2 P1 N3 Cu1 169.42(10) .
C11 P1 N3 Cu1 58.39(11) .
Cu1 P1 N3 Cu1 -58.73(8) 3_666
C51 N1 C11 C21 -3.5(4) .
Cu1 N1 C11 C21 174.2(2) .
C51 N1 C11 P1 -178.5(2) .
Cu1 N1 C11 P1 -0.7(3) .
N2 P1 C11 N1 -162.8(2) .
N3 P1 C11 N1 -45.5(2) .
Cu1 P1 C11 N1 71.1(2) 3_666
N2 P1 C11 C21 22.4(3) .
N3 P1 C11 C21 139.7(3) .
Cu1 P1 C11 C21 -103.6(2) 3_666
N1 C11 C21 C31 3.4(4) .
P1 C11 C21 C31 177.7(2) .
C11 C21 C31 C41 -0.6(5) .
C21 C31 C41 C51 -1.8(5) .
C11 N1 C51 C41 0.9(4) .
Cu1 N1 C51 C41 -176.5(2) .
C31 C41 C51 N1 1.7(5) .
C81 N2 C61 C71 -68.6(4) .
P1 N2 C61 C71 115.8(3) .
C61 N2 C81 C91 -56.3(4) .
P1 N2 C81 C91 119.0(3) .
C121 N3 C101 C111 78.9(3) .
P1 N3 C101 C111 -145.8(2) .
Cu1 N3 C101 C111 -46.9(3) .
C101 N3 C121 C131 -169.1(3) .
P1 N3 C121 C131 62.2(4) .
Cu1 N3 C121 C131 -45.2(4) .
